data_7240731
loop_
_publ_author_name
'Mathpati, Ramling S.'
'Dharavath, Srinivas'
'Kumar, Nikhil'
'Ghule, Vikas'
'Paul, Avijit Kumar'
'TITTAL, RAM KUMAR'

_publ_section_title
;
 Design, synthesis and investigations of a series of energetic salts
 through the variation of amines and concentration of picrate-anion
;
_journal_name_full CrystEngComm
_journal_paper_doi 10.1039/D0CE00772B
_journal_year 2020
_chemical_formula_sum 'C12 H18 N4 O7'
_chemical_formula_weight 330.30
_chemical_name_common 'triethylamine picric acid salt'
_space_group_IT_number 29
_space_group_name_Hall 'P 2c -2ac'
_space_group_name_H-M_alt 'P c a 21'
_symmetry_cell_setting orthorhombic
_symmetry_space_group_name_H-M 'P c a 21'
_atom_sites_solution_hydrogens geom
_atom_sites_solution_primary direct
_atom_sites_solution_secondary difmap
_audit_creation_method SHELXL-97
_audit_update_record
;
2019-12-19 deposited with the CCDC.	2020-06-15 downloaded from the CCDC.
;
_cell_angle_alpha 90.00
_cell_angle_beta 90.00
_cell_angle_gamma 90.00
_cell_formula_units_Z 8
_cell_length_a 21.997(8)
_cell_length_b 6.972(2)
_cell_length_c 20.770(7)
_cell_measurement_reflns_used 5275
_cell_measurement_temperature 296(2)
_cell_measurement_theta_max 24.49
_cell_measurement_theta_min 1.85
_cell_volume 3185.4(18)
_computing_structure_refinement 'SHELXL-97 (Sheldrick, 2008)'
_diffrn_ambient_temperature 296(2)
_diffrn_measured_fraction_theta_full 0.999
_diffrn_measured_fraction_theta_max 0.999
_diffrn_measurement_device_type 'Bruker SMART CCD area detector'
_diffrn_measurement_method '\f and \w scans'
_diffrn_radiation_monochromator graphite
_diffrn_radiation_source 'fine-focus sealed tube'
_diffrn_radiation_type MoK\a
_diffrn_radiation_wavelength 0.71073
_diffrn_reflns_av_R_equivalents 0.0606
_diffrn_reflns_av_sigmaI/netI 0.0482
_diffrn_reflns_limit_h_max 25
_diffrn_reflns_limit_h_min -25
_diffrn_reflns_limit_k_max 8
_diffrn_reflns_limit_k_min -8
_diffrn_reflns_limit_l_max 24
_diffrn_reflns_limit_l_min -23
_diffrn_reflns_number 28692
_diffrn_reflns_theta_full 24.49
_diffrn_reflns_theta_max 24.49
_diffrn_reflns_theta_min 1.85
_exptl_absorpt_coefficient_mu 0.114
_exptl_absorpt_correction_T_max 0.9819
_exptl_absorpt_correction_T_min 0.9720
_exptl_absorpt_correction_type multi-scan
_exptl_absorpt_process_details '(SADABS; Sheldrick, 1996)'
_exptl_crystal_colour Yellow
_exptl_crystal_density_diffrn 1.378
_exptl_crystal_density_meas ?
_exptl_crystal_density_method 'not measured'
_exptl_crystal_description 'Rod like'
_exptl_crystal_F_000 1392
_exptl_crystal_size_max 0.25
_exptl_crystal_size_mid 0.18
_exptl_crystal_size_min 0.16
_refine_diff_density_max 0.469
_refine_diff_density_min -0.544
_refine_diff_density_rms 0.174
_refine_ls_abs_structure_details 'Flack H D (1983), Acta Cryst. A39, 876-881'
_refine_ls_abs_structure_Flack 0(2)
_refine_ls_extinction_coef 0.057(4)
_refine_ls_extinction_expression Fc^*^=kFc[1+0.001xFc^2^\l^3^/sin(2\q)]^-1/4^
_refine_ls_extinction_method SHELXL
_refine_ls_goodness_of_fit_ref 1.004
_refine_ls_hydrogen_treatment mixed
_refine_ls_matrix_type full
_refine_ls_number_parameters 421
_refine_ls_number_reflns 5275
_refine_ls_number_restraints 1
_refine_ls_restrained_S_all 1.004
_refine_ls_R_factor_all 0.1399
_refine_ls_R_factor_gt 0.0770
_refine_ls_shift/su_max 0.001
_refine_ls_shift/su_mean 0.000
_refine_ls_structure_factor_coef Fsqd
_refine_ls_weighting_details 'calc w=1/[\s^2^(Fo^2^)+(0.1321P)^2^+0.0000P] where P=(Fo^2^+2Fc^2^)/3'
_refine_ls_weighting_scheme calc
_refine_ls_wR_factor_gt 0.1751
_refine_ls_wR_factor_ref 0.2159
_reflns_number_gt 3053
_reflns_number_total 5275
_reflns_threshold_expression >2\s(I)
_cod_data_source_file d0ce00772b2.cif
_cod_data_source_block Salt-2
_cod_depositor_comments
;
The following automatic conversions were performed:

data item '_symmetry_cell_setting' value 'Orthorhombic' was changed
to 'orthorhombic' in accordance with the
/home/data/users/saulius/crontab/automatic-downloads/rss-feeds/RSC/lib/dictionaries/cif_core.dic
dictionary named 'cif_core.dic' version 2.4.2 last updated on
2011-04-26.

data item '_exptl_crystal_density_meas' value 'not measured' was
changed to '?' -- the value is perceived as not measured.

Automatic conversion script
Id: cif_fix_values 7556 2019-12-06 15:28:31Z antanas 

2024-10-18
Z value and formula fixed to values more according to usual
chemical conventions.                 miguel
;
_cod_original_formula_sum 'C24 H36 N8 O14'
_cod_original_formula_weight 660.61
_cod_original_formula_units_Z 4
_cod_original_cell_volume 3185.2(18)
_cod_database_code 7240731

loop_
_symmetry_equiv_pos_as_xyz
'x, y, z'
'-x, -y, z+1/2'
'-x+1/2, y, z+1/2'
'x+1/2, -y, z'

loop_
_atom_site_label
_atom_site_type_symbol
_atom_site_fract_x
_atom_site_fract_y
_atom_site_fract_z
_atom_site_U_iso_or_equiv
_atom_site_adp_type
_atom_site_occupancy
_atom_site_symmetry_multiplicity
_atom_site_calc_flag
_atom_site_refinement_flags
_atom_site_disorder_assembly
_atom_site_disorder_group
N8 N 0.43625(18) 0.0484(6) 0.3384(2) 0.0747(12) Uani 1 1 d . . .
H8 H 0.4717 0.0394 0.3608 0.090 Uiso 1 1 calc R . .
O3 O 0.5530(2) 0.4247(7) 0.6249(2) 0.1063(15) Uani 1 1 d . . .
N4 N 0.5958(2) 0.5300(7) 0.6154(2) 0.0801(13) Uani 1 1 d . . .
O1 O 0.72204(16) 0.5544(6) 0.58425(19) 0.0861(11) Uani 1 1 d . . .
O11 O 0.7210(2) 0.0840(7) 0.6373(2) 0.1080(15) Uani 1 1 d . . .
O8 O 0.54622(18) 0.0407(6) 0.4034(2) 0.0902(11) Uani 1 1 d . . .
N3 N 0.7624(3) 0.6227(8) 0.4555(3) 0.0887(13) Uani 1 1 d . . .
O5 O 0.5683(2) 0.6064(7) 0.3328(2) 0.1153(15) Uani 1 1 d . . .
N5 N 0.5186(2) 0.0320(8) 0.5374(3) 0.0938(15) Uani 1 1 d . . .
O4 O 0.4979(2) 0.5574(7) 0.4031(3) 0.1115(16) Uani 1 1 d . . .
O12 O 0.78571(19) 0.1317(7) 0.5605(2) 0.1016(13) Uani 1 1 d . . .
N6 N 0.7334(2) 0.1017(6) 0.5810(3) 0.0794(13) Uani 1 1 d . . .
O10 O 0.5114(2) -0.0732(8) 0.5841(3) 0.1295(18) Uani 1 1 d . . .
O7 O 0.7956(2) 0.7145(9) 0.4901(3) 0.1290(17) Uani 1 1 d . . .
N2 N 0.5512(3) 0.5787(7) 0.3888(3) 0.0834(13) Uani 1 1 d . . .
O2 O 0.6205(2) 0.6219(8) 0.6586(2) 0.1228(16) Uani 1 1 d . . .
N7 N 0.6675(3) 0.1031(8) 0.3601(3) 0.0869(13) Uani 1 1 d . . .
O14 O 0.6354(3) 0.1855(11) 0.3237(3) 0.158(2) Uani 1 1 d . . .
O9 O 0.4781(2) 0.1246(9) 0.5134(3) 0.1341(19) Uani 1 1 d . . .
C8 C 0.6196(2) 0.5519(5) 0.5511(2) 0.0579(11) Uani 1 1 d . . .
C24 C 0.3882(3) 0.0629(10) 0.3874(3) 0.102(2) Uani 1 1 d . . .
H24A H 0.3497 0.0871 0.3662 0.122 Uiso 1 1 calc R . .
H24B H 0.3969 0.1715 0.4152 0.122 Uiso 1 1 calc R . .
C9 C 0.5769(2) 0.5509(6) 0.5019(2) 0.0618(12) Uani 1 1 d . . .
H9 H 0.5359 0.5341 0.5112 0.074 Uiso 1 1 calc R . .
C7 C 0.6835(2) 0.5707(6) 0.5407(2) 0.0617(12) Uani 1 1 d . . .
N1 N 0.8301(2) 0.5767(8) 0.6539(3) 0.0933(15) Uani 1 1 d . . .
H1 H 0.7985 0.5630 0.6259 0.112 Uiso 1 1 calc R . .
O6 O 0.7806(2) 0.5453(10) 0.4064(3) 0.139(2) Uani 1 1 d . . .
C2 C 0.8542(3) 0.7743(9) 0.6444(4) 0.108(2) Uani 1 1 d . . .
H2A H 0.8218 0.8650 0.6531 0.129 Uiso 1 1 calc R . .
H2B H 0.8655 0.7890 0.5995 0.129 Uiso 1 1 calc R . .
C10 C 0.5956(2) 0.5747(6) 0.4394(2) 0.0636(13) Uani 1 1 d . . .
C14 C 0.5787(2) 0.0509(6) 0.5128(3) 0.0647(13) Uani 1 1 d . . .
C12 C 0.6984(2) 0.5959(6) 0.4729(2) 0.0612(12) Uani 1 1 d . . .
C15 C 0.6249(2) 0.0576(6) 0.5559(3) 0.0675(13) Uani 1 1 d . . .
H15 H 0.6169 0.0444 0.5997 0.081 Uiso 1 1 calc R . .
C13 C 0.5864(2) 0.0618(6) 0.4434(3) 0.0653(13) Uani 1 1 d . . .
C20 C 0.4407(3) 0.2373(9) 0.3006(3) 0.0984(18) Uani 1 1 d . . .
H20A H 0.4034 0.2547 0.2764 0.118 Uiso 1 1 calc R . .
H20B H 0.4438 0.3423 0.3310 0.118 Uiso 1 1 calc R . .
C16 C 0.6832(2) 0.0836(6) 0.5352(2) 0.0602(12) Uani 1 1 d . . .
C17 C 0.6968(2) 0.0993(6) 0.4699(2) 0.0636(13) Uani 1 1 d . . .
H17 H 0.7367 0.1176 0.4562 0.076 Uiso 1 1 calc R . .
C23 C 0.3825(3) -0.1111(12) 0.4274(4) 0.120(2) Uani 1 1 d . . .
H23A H 0.3626 -0.2100 0.4031 0.179 Uiso 1 1 calc R . .
H23B H 0.3589 -0.0822 0.4651 0.179 Uiso 1 1 calc R . .
H23C H 0.4222 -0.1542 0.4401 0.179 Uiso 1 1 calc R . .
C11 C 0.6567(2) 0.5959(6) 0.4245(2) 0.0656(13) Uani 1 1 d . . .
H11A H 0.6690 0.6098 0.3820 0.079 Uiso 1 1 calc R . .
O13 O 0.7143(3) 0.0255(12) 0.3414(3) 0.160(2) Uani 1 1 d . . .
C18 C 0.6507(2) 0.0875(6) 0.4263(2) 0.0628(12) Uani 1 1 d . . .
C1 C 0.9083(4) 0.8265(11) 0.6857(4) 0.126(3) Uani 1 1 d . . .
H1A H 0.8976 0.8145 0.7303 0.189 Uiso 1 1 calc R . .
H1B H 0.9202 0.9563 0.6768 0.189 Uiso 1 1 calc R . .
H1C H 0.9415 0.7417 0.6761 0.189 Uiso 1 1 calc R . .
C6 C 0.8780(5) 0.4253(11) 0.6347(7) 0.167(6) Uani 1 1 d . . .
H6A H 0.9112 0.4326 0.6652 0.200 Uiso 1 1 calc R . .
H6B H 0.8597 0.2995 0.6392 0.200 Uiso 1 1 calc R . .
C19 C 0.4924(3) 0.2490(14) 0.2557(4) 0.132(3) Uani 1 1 d . . .
H19A H 0.5292 0.2165 0.2780 0.198 Uiso 1 1 calc R . .
H19B H 0.4955 0.3772 0.2391 0.198 Uiso 1 1 calc R . .
H19C H 0.4862 0.1611 0.2208 0.198 Uiso 1 1 calc R . .
C22 C 0.4342(3) -0.1251(10) 0.2971(4) 0.103(2) Uani 1 1 d . . .
H22A H 0.4343 -0.2383 0.3242 0.123 Uiso 1 1 calc R . .
H22B H 0.4704 -0.1291 0.2705 0.123 Uiso 1 1 calc R . .
C4 C 0.8086(5) 0.518(3) 0.7143(7) 0.249(11) Uani 1 1 d . . .
H4A H 0.8032 0.3797 0.7124 0.298 Uiso 1 1 calc R . .
H4B H 0.8407 0.5420 0.7452 0.298 Uiso 1 1 calc R . .
C21 C 0.3795(5) -0.1286(14) 0.2550(4) 0.155(4) Uani 1 1 d . . .
H21A H 0.3435 -0.1299 0.2812 0.233 Uiso 1 1 calc R . .
H21B H 0.3804 -0.2415 0.2286 0.233 Uiso 1 1 calc R . .
H21C H 0.3792 -0.0167 0.2281 0.233 Uiso 1 1 calc R . .
C3 C 0.7594(10) 0.589(3) 0.7376(6) 0.287(11) Uani 1 1 d . . .
H3A H 0.7516 0.5326 0.7790 0.431 Uiso 1 1 calc R . .
H3B H 0.7262 0.5614 0.7092 0.431 Uiso 1 1 calc R . .
H3C H 0.7639 0.7249 0.7422 0.431 Uiso 1 1 calc R . .
C5 C 0.9024(5) 0.4391(19) 0.5723(10) 0.203(7) Uani 1 1 d . . .
H5A H 0.8702 0.4331 0.5412 0.305 Uiso 1 1 calc R . .
H5B H 0.9302 0.3350 0.5652 0.305 Uiso 1 1 calc R . .
H5C H 0.9236 0.5588 0.5679 0.305 Uiso 1 1 calc R . .

loop_
_atom_site_aniso_label
_atom_site_aniso_U_11
_atom_site_aniso_U_22
_atom_site_aniso_U_33
_atom_site_aniso_U_23
_atom_site_aniso_U_13
_atom_site_aniso_U_12
N8 0.051(2) 0.107(3) 0.066(3) -0.004(2) -0.011(2) 0.011(2)
O3 0.086(3) 0.131(4) 0.102(3) 0.006(3) 0.027(2) -0.017(3)
N4 0.072(3) 0.103(3) 0.066(3) -0.009(3) -0.004(3) 0.011(2)
O1 0.067(2) 0.116(3) 0.075(2) 0.003(2) -0.021(2) 0.0049(19)
O11 0.100(3) 0.150(4) 0.074(3) -0.001(3) -0.013(2) -0.002(3)
O8 0.072(2) 0.111(3) 0.087(3) -0.002(2) -0.028(2) -0.003(2)
N3 0.079(4) 0.100(3) 0.087(4) 0.009(3) 0.009(3) -0.002(3)
O5 0.124(4) 0.150(4) 0.072(3) 0.002(2) -0.030(3) 0.021(3)
N5 0.067(3) 0.100(3) 0.114(4) -0.009(3) -0.001(3) -0.003(3)
O4 0.081(3) 0.138(4) 0.115(4) -0.010(3) -0.038(3) -0.004(3)
O12 0.064(3) 0.131(3) 0.109(3) -0.008(3) -0.008(2) -0.008(2)
N6 0.090(4) 0.072(2) 0.076(4) -0.011(2) -0.016(3) 0.006(2)
O10 0.107(4) 0.144(4) 0.137(5) 0.014(4) 0.038(3) -0.021(3)
O7 0.084(3) 0.163(4) 0.140(4) -0.014(4) -0.005(3) -0.038(3)
N2 0.087(4) 0.092(3) 0.071(4) -0.005(2) -0.025(3) 0.011(3)
O2 0.112(3) 0.180(5) 0.076(3) -0.032(3) 0.008(3) 0.005(3)
N7 0.084(4) 0.105(3) 0.072(3) 0.001(3) -0.006(3) 0.004(3)
O14 0.157(5) 0.226(7) 0.091(3) 0.041(4) -0.009(4) 0.015(5)
O9 0.067(3) 0.181(5) 0.154(5) -0.015(4) -0.003(3) 0.025(3)
C8 0.059(3) 0.053(2) 0.061(3) -0.006(2) -0.006(2) 0.0059(19)
C24 0.084(4) 0.142(6) 0.079(4) -0.015(4) 0.005(3) 0.013(4)
C9 0.055(3) 0.053(2) 0.078(3) -0.004(2) -0.008(3) 0.0027(18)
C7 0.056(3) 0.057(2) 0.072(3) -0.004(2) -0.003(3) 0.0040(19)
N1 0.072(3) 0.128(4) 0.081(3) 0.019(3) -0.024(3) -0.014(3)
O6 0.102(4) 0.207(6) 0.108(4) -0.013(4) 0.030(3) 0.020(3)
C2 0.125(5) 0.098(4) 0.100(4) 0.005(4) -0.023(4) 0.017(4)
C10 0.076(4) 0.054(2) 0.061(3) -0.003(2) -0.017(3) 0.004(2)
C14 0.048(3) 0.063(3) 0.083(4) 0.001(2) -0.004(3) 0.0032(19)
C12 0.057(3) 0.057(2) 0.070(3) -0.001(2) 0.001(2) 0.0021(19)
C15 0.074(4) 0.056(2) 0.073(3) 0.000(2) 0.001(3) 0.001(2)
C13 0.066(3) 0.053(3) 0.077(3) 0.002(2) -0.011(3) 0.007(2)
C20 0.092(4) 0.100(4) 0.103(4) -0.002(4) -0.019(4) -0.001(3)
C16 0.054(3) 0.062(3) 0.066(3) -0.005(2) -0.010(2) 0.0048(19)
C17 0.057(3) 0.058(2) 0.076(4) -0.006(2) -0.003(3) 0.005(2)
C23 0.091(5) 0.161(6) 0.108(5) 0.025(5) 0.015(4) -0.008(4)
C11 0.076(4) 0.062(3) 0.058(3) 0.003(2) 0.001(3) 0.004(2)
O13 0.142(5) 0.241(7) 0.096(4) -0.003(4) 0.027(4) 0.034(5)
C18 0.071(3) 0.056(2) 0.061(3) 0.000(2) -0.006(3) 0.004(2)
C1 0.148(7) 0.115(5) 0.115(5) -0.001(4) -0.031(5) -0.032(5)
C6 0.128(8) 0.086(5) 0.287(16) 0.004(7) -0.121(10) -0.008(5)
C19 0.100(5) 0.182(7) 0.113(5) 0.043(5) -0.011(4) -0.030(5)
C22 0.095(4) 0.117(5) 0.096(4) -0.015(4) -0.007(4) 0.024(4)
C4 0.128(9) 0.46(3) 0.162(13) 0.122(15) -0.073(9) -0.152(14)
C21 0.198(9) 0.152(7) 0.116(6) -0.051(5) -0.052(7) 0.012(7)
C3 0.222(16) 0.56(4) 0.078(7) -0.017(11) -0.049(9) -0.03(2)
C5 0.105(7) 0.182(11) 0.32(2) -0.096(13) 0.024(10) 0.020(6)

loop_
_atom_type_symbol
_atom_type_description
_atom_type_scat_dispersion_real
_atom_type_scat_dispersion_imag
_atom_type_scat_source
C C 0.0033 0.0016 'International Tables Vol C Tables 4.2.6.8 and 6.1.1.4'
H H 0.0000 0.0000 'International Tables Vol C Tables 4.2.6.8 and 6.1.1.4'
N N 0.0061 0.0033 'International Tables Vol C Tables 4.2.6.8 and 6.1.1.4'
O O 0.0106 0.0060 'International Tables Vol C Tables 4.2.6.8 and 6.1.1.4'

loop_
_geom_angle_atom_site_label_1
_geom_angle_atom_site_label_2
_geom_angle_atom_site_label_3
_geom_angle
_geom_angle_site_symmetry_1
_geom_angle_site_symmetry_3
_geom_angle_publ_flag
C24 N8 C22 115.8(5) . . ?
C24 N8 C20 110.0(5) . . ?
C22 N8 C20 113.9(5) . . ?
C24 N8 H8 105.4 . . ?
C22 N8 H8 105.4 . . ?
C20 N8 H8 105.4 . . ?
O3 N4 O2 122.7(5) . . ?
O3 N4 C8 119.9(5) . . ?
O2 N4 C8 117.4(5) . . ?
O7 N3 O6 122.2(6) . . ?
O7 N3 C12 120.1(6) . . ?
O6 N3 C12 117.7(6) . . ?
O9 N5 O10 123.5(6) . . ?
O9 N5 C14 119.1(7) . . ?
O10 N5 C14 117.4(6) . . ?
O11 N6 O12 123.9(5) . . ?
O11 N6 C16 116.7(5) . . ?
O12 N6 C16 119.3(5) . . ?
O4 N2 O5 122.9(5) . . ?
O4 N2 C10 118.2(6) . . ?
O5 N2 C10 118.9(6) . . ?
O14 N7 O13 120.9(6) . . ?
O14 N7 C18 119.8(6) . . ?
O13 N7 C18 119.2(6) . . ?
C9 C8 C7 123.7(4) . . ?
C9 C8 N4 115.8(4) . . ?
C7 C8 N4 120.5(4) . . ?
N8 C24 C23 113.3(6) . . ?
N8 C24 H24A 108.9 . . ?
C23 C24 H24A 108.9 . . ?
N8 C24 H24B 108.9 . . ?
C23 C24 H24B 108.9 . . ?
H24A C24 H24B 107.7 . . ?
C10 C9 C8 119.5(5) . . ?
C10 C9 H9 120.3 . . ?
C8 C9 H9 120.3 . . ?
O1 C7 C8 123.5(5) . . ?
O1 C7 C12 124.0(4) . . ?
C8 C7 C12 112.3(4) . . ?
C4 N1 C2 120.7(10) . . ?
C4 N1 C6 105.1(11) . . ?
C2 N1 C6 110.8(6) . . ?
C4 N1 H1 106.5 . . ?
C2 N1 H1 106.5 . . ?
C6 N1 H1 106.5 . . ?
N1 C2 C1 115.3(5) . . ?
N1 C2 H2A 108.4 . . ?
C1 C2 H2A 108.4 . . ?
N1 C2 H2B 108.4 . . ?
C1 C2 H2B 108.4 . . ?
H2A C2 H2B 107.5 . . ?
C9 C10 C11 121.0(4) . . ?
C9 C10 N2 119.4(5) . . ?
C11 C10 N2 119.6(5) . . ?
C15 C14 N5 117.5(5) . . ?
C15 C14 C13 124.4(5) . . ?
N5 C14 C13 118.1(5) . . ?
C11 C12 C7 124.2(4) . . ?
C11 C12 N3 117.7(5) . . ?
C7 C12 N3 118.1(4) . . ?
C14 C15 C16 120.1(5) . . ?
C14 C15 H15 119.9 . . ?
C16 C15 H15 119.9 . . ?
O8 C13 C14 125.7(5) . . ?
O8 C13 C18 123.1(5) . . ?
C14 C13 C18 111.0(4) . . ?
C19 C20 N8 114.9(6) . . ?
C19 C20 H20A 108.5 . . ?
N8 C20 H20A 108.5 . . ?
C19 C20 H20B 108.5 . . ?
N8 C20 H20B 108.5 . . ?
H20A C20 H20B 107.5 . . ?
C15 C16 C17 121.2(4) . . ?
C15 C16 N6 121.1(5) . . ?
C17 C16 N6 117.7(5) . . ?
C18 C17 C16 118.8(5) . . ?
C18 C17 H17 120.6 . . ?
C16 C17 H17 120.6 . . ?
C24 C23 H23A 109.5 . . ?
C24 C23 H23B 109.5 . . ?
H23A C23 H23B 109.5 . . ?
C24 C23 H23C 109.5 . . ?
H23A C23 H23C 109.5 . . ?
H23B C23 H23C 109.5 . . ?
C12 C11 C10 119.2(4) . . ?
C12 C11 H11A 120.4 . . ?
C10 C11 H11A 120.4 . . ?
C17 C18 N7 116.3(5) . . ?
C17 C18 C13 124.3(5) . . ?
N7 C18 C13 119.4(4) . . ?
C2 C1 H1A 109.5 . . ?
C2 C1 H1B 109.5 . . ?
H1A C1 H1B 109.5 . . ?
C2 C1 H1C 109.5 . . ?
H1A C1 H1C 109.5 . . ?
H1B C1 H1C 109.5 . . ?
C5 C6 N1 116.9(9) . . ?
C5 C6 H6A 108.1 . . ?
N1 C6 H6A 108.1 . . ?
C5 C6 H6B 108.1 . . ?
N1 C6 H6B 108.1 . . ?
H6A C6 H6B 107.3 . . ?
C20 C19 H19A 109.5 . . ?
C20 C19 H19B 109.5 . . ?
H19A C19 H19B 109.5 . . ?
C20 C19 H19C 109.5 . . ?
H19A C19 H19C 109.5 . . ?
H19B C19 H19C 109.5 . . ?
N8 C22 C21 112.2(5) . . ?
N8 C22 H22A 109.2 . . ?
C21 C22 H22A 109.2 . . ?
N8 C22 H22B 109.2 . . ?
C21 C22 H22B 109.2 . . ?
H22A C22 H22B 107.9 . . ?
C3 C4 N1 120.6(15) . . ?
C3 C4 H4A 107.2 . . ?
N1 C4 H4A 107.2 . . ?
C3 C4 H4B 107.2 . . ?
N1 C4 H4B 107.2 . . ?
H4A C4 H4B 106.8 . . ?
C22 C21 H21A 109.5 . . ?
C22 C21 H21B 109.5 . . ?
H21A C21 H21B 109.5 . . ?
C22 C21 H21C 109.5 . . ?
H21A C21 H21C 109.5 . . ?
H21B C21 H21C 109.5 . . ?
C4 C3 H3A 109.5 . . ?
C4 C3 H3B 109.5 . . ?
H3A C3 H3B 109.5 . . ?
C4 C3 H3C 109.5 . . ?
H3A C3 H3C 109.5 . . ?
H3B C3 H3C 109.5 . . ?
C6 C5 H5A 109.5 . . ?
C6 C5 H5B 109.5 . . ?
H5A C5 H5B 109.5 . . ?
C6 C5 H5C 109.5 . . ?
H5A C5 H5C 109.5 . . ?
H5B C5 H5C 109.5 . . ?

loop_
_geom_bond_atom_site_label_1
_geom_bond_atom_site_label_2
_geom_bond_distance
_geom_bond_site_symmetry_2
_geom_bond_publ_flag
N8 C24 1.471(8) . ?
N8 C22 1.483(8) . ?
N8 C20 1.536(8) . ?
N8 H8 0.9100 . ?
O3 N4 1.211(6) . ?
N4 O2 1.230(6) . ?
N4 C8 1.441(7) . ?
O1 C7 1.246(6) . ?
O11 N6 1.208(6) . ?
O8 C13 1.223(6) . ?
N3 O7 1.209(7) . ?
N3 O6 1.220(7) . ?
N3 C12 1.466(7) . ?
O5 N2 1.237(7) . ?
N5 O9 1.208(7) . ?
N5 O10 1.226(8) . ?
N5 C14 1.423(8) . ?
O4 N2 1.218(7) . ?
O12 N6 1.244(6) . ?
N6 C16 1.463(7) . ?
N2 C10 1.437(7) . ?
N7 O14 1.184(7) . ?
N7 O13 1.226(8) . ?
N7 C18 1.429(7) . ?
C8 C9 1.388(7) . ?
C8 C7 1.428(7) . ?
C24 C23 1.476(10) . ?
C24 H24A 0.9700 . ?
C24 H24B 0.9700 . ?
C9 C10 1.371(7) . ?
C9 H9 0.9300 . ?
C7 C12 1.456(7) . ?
N1 C4 1.402(14) . ?
N1 C2 1.490(8) . ?
N1 C6 1.544(13) . ?
N1 H1 0.9100 . ?
C2 C1 1.511(9) . ?
C2 H2A 0.9700 . ?
C2 H2B 0.9700 . ?
C10 C11 1.387(7) . ?
C14 C15 1.356(7) . ?
C14 C13 1.453(7) . ?
C12 C11 1.360(7) . ?
C15 C16 1.365(7) . ?
C15 H15 0.9300 . ?
C13 C18 1.470(7) . ?
C20 C19 1.472(10) . ?
C20 H20A 0.9700 . ?
C20 H20B 0.9700 . ?
C16 C17 1.395(7) . ?
C17 C18 1.361(7) . ?
C17 H17 0.9300 . ?
C23 H23A 0.9600 . ?
C23 H23B 0.9600 . ?
C23 H23C 0.9600 . ?
C11 H11A 0.9300 . ?
C1 H1A 0.9600 . ?
C1 H1B 0.9600 . ?
C1 H1C 0.9600 . ?
C6 C5 1.406(19) . ?
C6 H6A 0.9700 . ?
C6 H6B 0.9700 . ?
C19 H19A 0.9600 . ?
C19 H19B 0.9600 . ?
C19 H19C 0.9600 . ?
C22 C21 1.488(10) . ?
C22 H22A 0.9700 . ?
C22 H22B 0.9700 . ?
C4 C3 1.28(2) . ?
C4 H4A 0.9700 . ?
C4 H4B 0.9700 . ?
C21 H21A 0.9600 . ?
C21 H21B 0.9600 . ?
C21 H21C 0.9600 . ?
C3 H3A 0.9600 . ?
C3 H3B 0.9600 . ?
C3 H3C 0.9600 . ?
C5 H5A 0.9600 . ?
C5 H5B 0.9600 . ?
C5 H5C 0.9600 . ?
